data_4060589
_journal_name_full Organometallics
_journal_paper_doi 10.1021/om050684p
_journal_year 2006
_chemical_formula_sum 'C32.5 H31 Cl N2 O4 Ru3'
_chemical_formula_weight 852.25
_space_group_IT_number 2
_symmetry_cell_setting triclinic
_symmetry_space_group_name_Hall '-P 1'
_symmetry_space_group_name_H-M 'P -1'
_cell_angle_alpha 96.156(5)
_cell_angle_beta 108.847(6)
_cell_angle_gamma 92.507(6)
_cell_formula_units_Z 2
_cell_length_a 9.315(3)
_cell_length_b 12.751(5)
_cell_length_c 14.097(5)
_cell_measurement_temperature 293(2)
_cell_volume 1570.1(10)
_diffrn_ambient_temperature 293(2)
_exptl_crystal_density_diffrn 1.803
_exptl_crystal_density_meas ?
_cod_depositor_comments
;
The following automatic conversions were performed:
'_symmetry_cell_setting' value 'Triclinic' changed to 'triclinic'
according to '/home/saulius/struct/CIF-dictionaries/cif_core.dic'
dictionary named 'cif_core.dic' version 2.4.1 from 2010-06-29.

Automatic conversion script
Id: cif_fix_enum 1527 2010-12-29 10:47:43Z saulius 

The following automatic conversions were performed:

'_exptl_crystal_density_meas' value 'NONE' was changed to '?' - the
value is perceived as not measured.

Automatic conversion script
Id: cif_fix_values 3008 2015-01-20 13:52:24Z robertas 
;
_cod_original_formula_sum 'C32.50 H31 Cl N2 O4 Ru3'
_cod_database_code 4060589

loop_
_symmetry_equiv_pos_as_xyz
'x, y, z'
'-x, -y, -z'

loop_
_atom_site_label
_atom_site_type_symbol
_atom_site_fract_x
_atom_site_fract_y
_atom_site_fract_z
_atom_site_U_iso_or_equiv
_atom_site_adp_type
_atom_site_occupancy
_atom_site_symmetry_multiplicity
_atom_site_calc_flag
_atom_site_refinement_flags
_atom_site_disorder_assembly
_atom_site_disorder_group
Ru1 Ru 0.14280(4) 0.82671(3) 0.50650(2) 0.02996(10) Uani 1 1 d . . .
Ru2 Ru -0.06363(4) 0.76810(3) 0.29130(3) 0.03075(10) Uani 1 1 d . . .
Ru3 Ru 0.16792(4) 0.76284(3) 0.18472(2) 0.03347(10) Uani 1 1 d . . .
C1 C -0.0124(6) 0.8262(4) 0.5619(4) 0.0421(11) Uani 1 1 d . . .
O1 O -0.1024(4) 0.8307(3) 0.6004(3) 0.0674(11) Uani 1 1 d . . .
C2 C -0.2415(6) 0.7403(4) 0.3211(4) 0.0457(11) Uani 1 1 d . . .
O2 O -0.3476(5) 0.7215(4) 0.3414(4) 0.0826(13) Uani 1 1 d . . .
C3 C -0.1200(6) 0.8958(4) 0.2330(4) 0.0472(12) Uani 1 1 d . . .
O3 O -0.1510(6) 0.9732(3) 0.2013(3) 0.0870(15) Uani 1 1 d . . .
C4 C 0.2617(5) 0.6487(4) 0.2419(3) 0.0410(11) Uani 1 1 d . . .
O4 O 0.3281(4) 0.5805(3) 0.2761(3) 0.0627(10) Uani 1 1 d . . .
N1 N 0.1157(4) 0.6645(3) 0.4576(2) 0.0289(7) Uani 1 1 d . . .
N2 N -0.0388(4) 0.6785(3) 0.1028(2) 0.0346(8) Uani 1 1 d . . .
C5 C 0.3848(5) 0.8144(4) 0.5894(3) 0.0385(10) Uani 1 1 d . . .
C6 C 0.3266(5) 0.8903(4) 0.6448(4) 0.0468(12) Uani 1 1 d . . .
H6 H 0.3197 0.8855 0.7086 0.056 Uiso 1 1 calc R . .
C7 C 0.2803(6) 0.9755(4) 0.5869(4) 0.0538(13) Uani 1 1 d . . .
H7 H 0.2374 1.0354 0.6058 0.065 Uiso 1 1 calc R . .
C8 C 0.3109(5) 0.9526(4) 0.4971(4) 0.0504(13) Uani 1 1 d . . .
H8 H 0.2922 0.9950 0.4454 0.061 Uiso 1 1 calc R . .
C9 C 0.3748(5) 0.8549(4) 0.4970(4) 0.0432(11) Uani 1 1 d . . .
H9 H 0.4056 0.8220 0.4455 0.052 Uiso 1 1 calc R . .
C10 C 0.4392(5) 0.7088(4) 0.6209(3) 0.0444(11) Uani 1 1 d . . .
C11 C 0.3048(5) 0.6319(4) 0.6172(3) 0.0415(11) Uani 1 1 d . . .
H11A H 0.3455 0.5711 0.6494 0.050 Uiso 1 1 calc R . .
H11B H 0.2487 0.6668 0.6569 0.050 Uiso 1 1 calc R . .
C12 C 0.1951(5) 0.5928(3) 0.5136(3) 0.0316(9) Uani 1 1 d . . .
C13 C 0.1757(5) 0.4878(3) 0.4753(3) 0.0377(10) Uani 1 1 d . . .
H13 H 0.2304 0.4386 0.5134 0.045 Uiso 1 1 calc R . .
C14 C 0.0744(5) 0.4558(3) 0.3798(4) 0.0419(11) Uani 1 1 d . . .
H14 H 0.0586 0.3846 0.3536 0.050 Uiso 1 1 calc R . .
C15 C -0.0029(5) 0.5293(3) 0.3233(3) 0.0386(10) Uani 1 1 d . . .
H15 H -0.0709 0.5077 0.2587 0.046 Uiso 1 1 calc R . .
C16 C 0.0198(4) 0.6360(3) 0.3620(3) 0.0291(9) Uani 1 1 d . . .
C17 C 0.5492(7) 0.7279(5) 0.7315(4) 0.081(2) Uani 1 1 d . . .
H17A H 0.6341 0.7758 0.7358 0.121 Uiso 1 1 calc R . .
H17B H 0.5852 0.6618 0.7522 0.121 Uiso 1 1 calc R . .
H17C H 0.4965 0.7578 0.7749 0.121 Uiso 1 1 calc R . .
C18 C 0.5243(6) 0.6585(4) 0.5543(5) 0.0627(15) Uani 1 1 d . . .
H18A H 0.4559 0.6418 0.4862 0.094 Uiso 1 1 calc R . .
H18B H 0.5640 0.5949 0.5791 0.094 Uiso 1 1 calc R . .
H18C H 0.6066 0.7072 0.5555 0.094 Uiso 1 1 calc R . .
C19 C 0.1870(5) 0.8154(4) 0.0452(3) 0.0405(11) Uani 1 1 d . . .
C20 C 0.1307(6) 0.8988(4) 0.0957(4) 0.0470(12) Uani 1 1 d . . .
H20 H 0.0368 0.9261 0.0705 0.056 Uiso 1 1 calc R . .
C21 C 0.2426(7) 0.9329(4) 0.1909(4) 0.0580(15) Uani 1 1 d . . .
H21 H 0.2342 0.9864 0.2387 0.070 Uiso 1 1 calc R . .
C22 C 0.3669(7) 0.8734(5) 0.2010(4) 0.0667(17) Uani 1 1 d . . .
H22 H 0.4557 0.8796 0.2565 0.080 Uiso 1 1 calc R . .
C23 C 0.3333(6) 0.8011(5) 0.1105(4) 0.0547(13) Uani 1 1 d . . .
H23 H 0.3977 0.7524 0.0968 0.066 Uiso 1 1 calc R . .
C24 C 0.1041(6) 0.7521(4) -0.0576(3) 0.0477(12) Uani 1 1 d . . .
C25 C 0.0479(6) 0.6395(4) -0.0440(4) 0.0482(12) Uani 1 1 d . . .
H25A H 0.0096 0.5975 -0.1099 0.058 Uiso 1 1 calc R . .
H25B H 0.1346 0.6065 -0.0034 0.058 Uiso 1 1 calc R . .
C26 C -0.0734(6) 0.6356(3) 0.0043(3) 0.0407(11) Uani 1 1 d . . .
C27 C -0.2184(6) 0.5913(4) -0.0486(3) 0.0516(14) Uani 1 1 d . . .
H27 H -0.2432 0.5636 -0.1162 0.062 Uiso 1 1 calc R . .
C28 C -0.3257(6) 0.5878(4) -0.0020(4) 0.0580(14) Uani 1 1 d . . .
H28 H -0.4231 0.5564 -0.0372 0.070 Uiso 1 1 calc R . .
C29 C -0.2891(6) 0.6309(4) 0.0972(4) 0.0499(12) Uani 1 1 d . . .
H29 H -0.3616 0.6275 0.1295 0.060 Uiso 1 1 calc R . .
C30 C -0.1428(5) 0.6800(3) 0.1503(3) 0.0350(10) Uani 1 1 d . . .
C31 C -0.0314(7) 0.8073(4) -0.1173(4) 0.0629(15) Uani 1 1 d . . .
H31A H -0.1007 0.8163 -0.0799 0.094 Uiso 1 1 calc R . .
H31B H -0.0825 0.7651 -0.1811 0.094 Uiso 1 1 calc R . .
H31C H 0.0034 0.8753 -0.1287 0.094 Uiso 1 1 calc R . .
C32 C 0.2126(8) 0.7369(6) -0.1185(5) 0.082(2) Uani 1 1 d . . .
H32A H 0.2506 0.8048 -0.1280 0.123 Uiso 1 1 calc R . .
H32B H 0.1592 0.6970 -0.1831 0.123 Uiso 1 1 calc R . .
H32C H 0.2962 0.6993 -0.0826 0.123 Uiso 1 1 calc R . .
Cl1 Cl 0.6090(6) 0.8668(6) -0.0096(4) 0.1411(18) Uani 0.50 1 d PDU . .
Cl2 Cl 0.4571(8) 1.0402(5) 0.0440(5) 0.148(2) Uani 0.50 1 d PDU . .
C33 C 0.6251(18) 0.9951(14) 0.043(3) 0.32(2) Uani 0.50 1 d PDU . .
H33A H 0.6739 1.0401 0.0103 0.381 Uiso 0.50 1 d PR . .
H33B H 0.6893 0.9988 0.1124 0.381 Uiso 0.50 1 d PR . .

loop_
_atom_site_aniso_label
_atom_site_aniso_U_11
_atom_site_aniso_U_22
_atom_site_aniso_U_33
_atom_site_aniso_U_23
_atom_site_aniso_U_13
_atom_site_aniso_U_12
Ru1 0.03066(19) 0.02887(18) 0.02993(18) 0.00136(13) 0.00986(14) 0.00516(14)
Ru2 0.03122(19) 0.02903(18) 0.03057(18) 0.00566(14) 0.00745(14) 0.00429(14)
Ru3 0.0360(2) 0.0346(2) 0.02821(18) 0.00493(14) 0.00807(15) 0.00359(15)
C1 0.043(3) 0.039(3) 0.044(3) 0.005(2) 0.014(2) 0.009(2)
O1 0.064(3) 0.077(3) 0.083(3) 0.016(2) 0.052(2) 0.015(2)
C2 0.039(3) 0.048(3) 0.048(3) 0.010(2) 0.010(2) 0.008(2)
O2 0.049(2) 0.106(4) 0.106(4) 0.028(3) 0.039(2) 0.004(2)
C3 0.057(3) 0.045(3) 0.045(3) 0.013(2) 0.019(2) 0.017(2)
O3 0.126(4) 0.061(3) 0.099(3) 0.046(3) 0.056(3) 0.047(3)
C4 0.041(3) 0.047(3) 0.030(2) 0.003(2) 0.007(2) 0.005(2)
O4 0.064(2) 0.056(2) 0.063(2) 0.0163(19) 0.0080(19) 0.024(2)
N1 0.0279(18) 0.0286(18) 0.0310(18) 0.0032(14) 0.0106(15) 0.0047(14)
N2 0.044(2) 0.0266(18) 0.0285(18) 0.0060(15) 0.0042(16) 0.0037(16)
C5 0.030(2) 0.044(3) 0.037(2) -0.002(2) 0.0064(19) 0.001(2)
C6 0.041(3) 0.055(3) 0.034(3) -0.009(2) 0.005(2) 0.002(2)
C7 0.048(3) 0.035(3) 0.064(3) -0.009(2) 0.004(3) 0.001(2)
C8 0.044(3) 0.043(3) 0.062(3) 0.011(2) 0.014(2) -0.007(2)
C9 0.033(2) 0.051(3) 0.045(3) 0.002(2) 0.015(2) -0.002(2)
C10 0.032(2) 0.051(3) 0.044(3) 0.005(2) 0.003(2) 0.013(2)
C11 0.047(3) 0.044(3) 0.035(2) 0.012(2) 0.011(2) 0.015(2)
C12 0.030(2) 0.038(2) 0.033(2) 0.0098(18) 0.0158(18) 0.0093(18)
C13 0.041(3) 0.032(2) 0.047(3) 0.015(2) 0.020(2) 0.014(2)
C14 0.051(3) 0.028(2) 0.050(3) 0.004(2) 0.022(2) 0.002(2)
C15 0.041(3) 0.032(2) 0.039(2) 0.0005(19) 0.011(2) -0.003(2)
C16 0.028(2) 0.028(2) 0.033(2) 0.0046(17) 0.0136(18) 0.0015(17)
C17 0.067(4) 0.086(5) 0.060(4) 0.011(3) -0.022(3) 0.013(3)
C18 0.040(3) 0.057(3) 0.097(4) 0.004(3) 0.031(3) 0.013(3)
C19 0.049(3) 0.043(3) 0.034(2) 0.011(2) 0.018(2) 0.003(2)
C20 0.064(3) 0.035(3) 0.047(3) 0.012(2) 0.024(3) 0.006(2)
C21 0.085(4) 0.041(3) 0.048(3) 0.000(2) 0.027(3) -0.016(3)
C22 0.059(4) 0.087(4) 0.046(3) 0.016(3) 0.007(3) -0.027(3)
C23 0.046(3) 0.073(4) 0.052(3) 0.018(3) 0.022(3) 0.010(3)
C24 0.063(3) 0.054(3) 0.032(2) 0.011(2) 0.022(2) 0.010(3)
C25 0.074(4) 0.038(3) 0.034(2) -0.001(2) 0.021(2) 0.011(2)
C26 0.062(3) 0.026(2) 0.029(2) 0.0057(18) 0.007(2) 0.005(2)
C27 0.074(4) 0.038(3) 0.026(2) 0.002(2) -0.003(2) -0.005(3)
C28 0.055(3) 0.051(3) 0.048(3) 0.002(2) -0.006(3) -0.014(3)
C29 0.043(3) 0.053(3) 0.045(3) 0.008(2) 0.002(2) -0.005(2)
C30 0.037(2) 0.032(2) 0.031(2) 0.0058(18) 0.0041(19) 0.0035(19)
C31 0.081(4) 0.056(3) 0.046(3) 0.024(3) 0.008(3) 0.002(3)
C32 0.097(5) 0.100(5) 0.064(4) -0.003(4) 0.051(4) -0.003(4)
Cl1 0.116(4) 0.173(5) 0.126(4) -0.004(4) 0.038(3) -0.015(4)
Cl2 0.153(5) 0.142(4) 0.163(5) 0.031(4) 0.072(4) -0.015(4)
C33 0.32(2) 0.31(2) 0.31(2) 0.043(10) 0.096(12) 0.029(10)

loop_
_geom_bond_atom_site_label_1
_geom_bond_atom_site_label_2
_geom_bond_distance
_geom_bond_site_symmetry_2
_geom_bond_publ_flag
Ru1 C1 1.851(5) . ?
Ru1 N1 2.086(3) . ?
Ru1 C6 2.185(4) . ?
Ru1 C5 2.200(4) . ?
Ru1 C7 2.216(5) . ?
Ru1 C9 2.224(4) . ?
Ru1 C8 2.238(5) . ?
Ru1 Ru2 3.0131(10) . ?
Ru2 C2 1.865(5) . ?
Ru2 C3 1.920(5) . ?
Ru2 C30 2.063(4) . ?
Ru2 C16 2.099(4) . ?
Ru2 Ru3 2.9998(9) . ?
Ru3 C4 1.854(5) . ?
Ru3 N2 2.077(3) . ?
Ru3 C23 2.189(5) . ?
Ru3 C19 2.201(4) . ?
Ru3 C22 2.215(5) . ?
Ru3 C20 2.222(4) . ?
Ru3 C21 2.233(5) . ?
C1 O1 1.137(6) . ?
C2 O2 1.137(6) . ?
C3 O3 1.137(5) . ?
C4 O4 1.147(5) . ?
N1 C16 1.355(5) . ?
N1 C12 1.358(5) . ?
N2 C30 1.344(5) . ?
N2 C26 1.364(5) . ?
C5 C6 1.414(6) . ?
C5 C9 1.428(6) . ?
C5 C10 1.519(6) . ?
C6 C7 1.427(7) . ?
C6 H6 0.9300 . ?
C7 C8 1.390(7) . ?
C7 H7 0.9300 . ?
C8 C9 1.404(7) . ?
C8 H8 0.9300 . ?
C9 H9 0.9300 . ?
C10 C18 1.523(7) . ?
C10 C11 1.539(6) . ?
C10 C17 1.551(7) . ?
C11 C12 1.503(6) . ?
C11 H11A 0.9700 . ?
C11 H11B 0.9700 . ?
C12 C13 1.370(6) . ?
C13 C14 1.378(6) . ?
C13 H13 0.9300 . ?
C14 C15 1.371(6) . ?
C14 H14 0.9300 . ?
C15 C16 1.391(6) . ?
C15 H15 0.9300 . ?
C17 H17A 0.9600 . ?
C17 H17B 0.9600 . ?
C17 H17C 0.9600 . ?
C18 H18A 0.9600 . ?
C18 H18B 0.9600 . ?
C18 H18C 0.9600 . ?
C19 C23 1.409(7) . ?
C19 C20 1.429(6) . ?
C19 C24 1.523(6) . ?
C20 C21 1.417(7) . ?
C20 H20 0.9300 . ?
C21 C22 1.389(8) . ?
C21 H21 0.9300 . ?
C22 C23 1.429(8) . ?
C22 H22 0.9300 . ?
C23 H23 0.9300 . ?
C24 C31 1.522(7) . ?
C24 C32 1.529(7) . ?
C24 C25 1.559(7) . ?
C25 C26 1.497(7) . ?
C25 H25A 0.9700 . ?
C25 H25B 0.9700 . ?
C26 C27 1.375(7) . ?
C27 C28 1.364(8) . ?
C27 H27 0.9300 . ?
C28 C29 1.372(7) . ?
C28 H28 0.9300 . ?
C29 C30 1.405(6) . ?
C29 H29 0.9300 . ?
C31 H31A 0.9600 . ?
C31 H31B 0.9600 . ?
C31 H31C 0.9600 . ?
C32 H32A 0.9600 . ?
C32 H32B 0.9600 . ?
C32 H32C 0.9600 . ?
Cl1 Cl2 1.420(8) 2_675 ?
Cl1 C33 1.703(10) . ?
Cl2 C33 1.24(3) 2_675 ?
Cl2 Cl1 1.420(8) 2_675 ?
Cl2 C33 1.693(10) . ?
Cl2 Cl2 1.914(14) 2_675 ?
C33 Cl2 1.24(3) 2_675 ?
C33 H33A 0.9599 . ?
C33 H33B 0.9600 . ?
